data_7715531
loop_
_publ_author_name
'Kouck&#xfd;, Filip'
'Dobrovoln&#xe1;, Tereza'
'Kotek, Jan'
'C&#xed;sa&#x159;ov&#xe1;, Ivana'
'Havl&#xed;&#x10d;kov&#xe1;, Jana'
'Li&#x161;ka, Alan'
'Kub&#xed;&#x10d;ek, Vojt&#x11b;ch'
'Hermann, Petr'

_publ_section_title
;
 Transition metal complexes of the (2,2,2-trifluoroethyl)phosphinate NOTA
 analogue as potential contrast agents for <sup>19</sup>F magnetic
 resonance imaging.
;
_journal_issue 22
_journal_name_full 'Dalton transactions (Cambridge, England : 2003)'
_journal_page_first 9267
_journal_page_last 9285
_journal_paper_doi 10.1039/d4dt00507d
_journal_volume 53
_journal_year 2024
_chemical_formula_moiety
;
2(C15 H24 F9 N3 Ni O6 P3), H12 Mg O6, 12(H2 O)
;
_chemical_formula_sum 'C30 H84 F18 Mg N6 Ni2 O30 P6'
_chemical_formula_weight 1678.58
_space_group_crystal_system trigonal
_space_group_IT_number 148
_space_group_name_Hall '-R 3'
_space_group_name_H-M_alt 'R -3 :H'
_atom_sites_solution_hydrogens mixed
_atom_sites_solution_primary direct
_atom_sites_solution_secondary difmap
_audit_creation_method SHELXL-2014/7
_audit_update_record
;
2024-01-20 deposited with the CCDC.	2024-03-26 downloaded from the CCDC.
;
_cell_angle_alpha 90
_cell_angle_beta 90
_cell_angle_gamma 120
_cell_formula_units_Z 3
_cell_length_a 17.5880(4)
_cell_length_b 17.5880(4)
_cell_length_c 18.4148(6)
_cell_measurement_reflns_used 9943
_cell_measurement_temperature 120(2)
_cell_measurement_theta_max 27.4891
_cell_measurement_theta_min 2.8943
_cell_volume 4933.2(2)
_computing_cell_refinement 'SAINT V8.40B (Bruker AXS LLC, 2019)'
_computing_data_collection 'Bruker Instrument Service vV6.2.16'
_computing_data_reduction 'SAINT V8.40B (Bruker AXS LLC, 2019)'
_computing_structure_refinement 'SHELXL-2014/7 (Sheldrick, 2014)'
_computing_structure_solution 'XT, VERSION 2018/2'
_diffrn_ambient_temperature 120(2)
_diffrn_detector_area_resol_mean 7.3910
_diffrn_measured_fraction_theta_full 0.998
_diffrn_measured_fraction_theta_max 0.997
_diffrn_measurement_device_type 'Bruker D8 VENTURE'
_diffrn_measurement_method '\f and \w scans'
_diffrn_radiation_type MoK\a
_diffrn_radiation_wavelength 0.71073
_diffrn_reflns_av_R_equivalents 0.0188
_diffrn_reflns_av_unetI/netI 0.0103
_diffrn_reflns_Laue_measured_fraction_full 0.998
_diffrn_reflns_Laue_measured_fraction_max 0.997
_diffrn_reflns_limit_h_max 21
_diffrn_reflns_limit_h_min -22
_diffrn_reflns_limit_k_max 22
_diffrn_reflns_limit_k_min -22
_diffrn_reflns_limit_l_max 23
_diffrn_reflns_limit_l_min -23
_diffrn_reflns_number 22520
_diffrn_reflns_point_group_measured_fraction_full 0.998
_diffrn_reflns_point_group_measured_fraction_max 0.997
_diffrn_reflns_theta_full 25.242
_diffrn_reflns_theta_max 27.489
_diffrn_reflns_theta_min 2.585
_diffrn_source 'microfocus sealed tube'
_exptl_absorpt_coefficient_mu 0.862
_exptl_absorpt_correction_T_max 0.81
_exptl_absorpt_correction_T_min 0.71
_exptl_absorpt_correction_type multi-scan
_exptl_absorpt_process_details
;
Krause, L., Herbst-Irmer, R., Sheldrick, G. M., Stalke, D. (2015).
"Comparison of silver and molybdenum microfocus X-ray sources for
single-crystal structure determination"
J. Appl. Cryst. 48, 3-10.
doi:10.1107/S1600576714022985
;
_exptl_crystal_colour blue
_exptl_crystal_density_diffrn 1.695
_exptl_crystal_description prism
_exptl_crystal_F_000 2598
_exptl_crystal_size_max 0.383
_exptl_crystal_size_mid 0.344
_exptl_crystal_size_min 0.262
_refine_diff_density_max 0.383
_refine_diff_density_min -0.297
_refine_diff_density_rms 0.046
_refine_ls_extinction_method none
_refine_ls_goodness_of_fit_ref 1.088
_refine_ls_hydrogen_treatment mixed
_refine_ls_matrix_type full
_refine_ls_number_parameters 165
_refine_ls_number_reflns 2516
_refine_ls_number_restraints 0
_refine_ls_restrained_S_all 1.088
_refine_ls_R_factor_all 0.0200
_refine_ls_R_factor_gt 0.0197
_refine_ls_shift/su_max 0.002
_refine_ls_shift/su_mean 0.000
_refine_ls_structure_factor_coef Fsqd
_refine_ls_weighting_details 'w=1/[\s^2^(Fo^2^)+(0.0200P)^2^+8.5846P] where P=(Fo^2^+2Fc^2^)/3'
_refine_ls_weighting_scheme calc
_refine_ls_wR_factor_gt 0.0498
_refine_ls_wR_factor_ref 0.0500
_reflns_Friedel_coverage 0.000
_reflns_number_gt 2478
_reflns_number_total 2516
_reflns_threshold_expression 'I > 2\s(I)'
_cod_data_source_file d4dt00507d2.cif
_cod_data_source_block ninotpf_mg
_cod_depositor_comments
;
The following automatic conversions were performed:

data item '_exptl_absorpt_correction_type' value 'Multi-Scan' was
changed to 'multi-scan' in accordance with the
/home/data/users/saulius/crontab/automatic-downloads/rss-feeds/RSC/lib/dictionaries/cif_core.dic
dictionary named 'cif_core.dic' version 2.4.2 last updated on
2011-04-26.

Automatic conversion script
Id: cif_fix_values 8170 2020-07-09 18:12:32Z antanas 

 Adding full bibliography for 7715524--7715535.cif.
;
_cod_original_cell_volume 4933.2(3)
_cod_database_code 7715531
_shelx_shelxl_version_number 2014/7
_shelx_space_group_comment
;
The symmetry employed for this shelxl refinement is uniquely defined
by the following loop, which should always be used as a source of
symmetry information in preference to the above space-group names.
They are only intended as comments.
;
_shelx_estimated_absorpt_t_min 0.734
_shelx_estimated_absorpt_t_max 0.806

loop_
_space_group_symop_operation_xyz
'x, y, z'
'-y, x-y, z'
'-x+y, -x, z'
'x+2/3, y+1/3, z+1/3'
'-y+2/3, x-y+1/3, z+1/3'
'-x+y+2/3, -x+1/3, z+1/3'
'x+1/3, y+2/3, z+2/3'
'-y+1/3, x-y+2/3, z+2/3'
'-x+y+1/3, -x+2/3, z+2/3'
'-x, -y, -z'
'y, -x+y, -z'
'x-y, x, -z'
'-x+2/3, -y+1/3, -z+1/3'
'y+2/3, -x+y+1/3, -z+1/3'
'x-y+2/3, x+1/3, -z+1/3'
'-x+1/3, -y+2/3, -z+2/3'
'y+1/3, -x+y+2/3, -z+2/3'
'x-y+1/3, x+2/3, -z+2/3'

loop_
_atom_site_label
_atom_site_type_symbol
_atom_site_fract_x
_atom_site_fract_y
_atom_site_fract_z
_atom_site_U_iso_or_equiv
_atom_site_adp_type
_atom_site_occupancy
_atom_site_site_symmetry_order
_atom_site_calc_flag
_atom_site_refinement_flags_posn
_atom_site_refinement_flags_adp
_atom_site_refinement_flags_occupancy
_atom_site_disorder_assembly
_atom_site_disorder_group
Ni1 Ni 0.6667 0.3333 0.59983(2) 0.00692(7) Uani 1 3 d S T P . .
N1 N 0.55944(6) 0.28364(6) 0.67166(5) 0.00940(18) Uani 1 1 d . . . . .
C2 C 0.56379(7) 0.36300(7) 0.70400(6) 0.0112(2) Uani 1 1 d . . . . .
H21 H 0.5242 0.3459 0.7465 0.013 Uiso 1 1 calc R U . . .
H22 H 0.5437 0.3909 0.6679 0.013 Uiso 1 1 calc R U . . .
C3 C 0.65778(7) 0.42871(7) 0.72764(6) 0.0120(2) Uani 1 1 d . . . . .
H31 H 0.6623 0.4861 0.7375 0.014 Uiso 1 1 calc R U . . .
H32 H 0.6710 0.4080 0.7733 0.014 Uiso 1 1 calc R U . . .
C4 C 0.47729(7) 0.23236(7) 0.62930(6) 0.0119(2) Uani 1 1 d . . . . .
H41 H 0.4596 0.2727 0.6076 0.014 Uiso 1 1 calc R U . . .
H42 H 0.4296 0.1915 0.6620 0.014 Uiso 1 1 calc R U . . .
P1 P 0.49336(2) 0.16987(2) 0.55700(2) 0.00872(7) Uani 1 1 d . . . . .
O11 O 0.59083(5) 0.22255(5) 0.53884(4) 0.00995(15) Uani 1 1 d . . . . .
O12 O 0.45723(5) 0.07515(5) 0.57587(5) 0.01533(17) Uani 1 1 d . . . . .
C5 C 0.43550(7) 0.17976(8) 0.47909(6) 0.0141(2) Uani 1 1 d . . . . .
H51 H 0.4551 0.2427 0.4719 0.017 Uiso 1 1 calc R U . . .
H52 H 0.4532 0.1595 0.4355 0.017 Uiso 1 1 calc R U . . .
C6 C 0.33757(8) 0.13039(8) 0.48346(7) 0.0191(2) Uani 1 1 d . . . . .
F61 F 0.30732(6) 0.15147(7) 0.54278(5) 0.0373(2) Uani 1 1 d . . . . .
F62 F 0.30231(5) 0.04316(5) 0.48536(5) 0.0328(2) Uani 1 1 d . . . . .
F63 F 0.30145(6) 0.14743(7) 0.42648(5) 0.0389(2) Uani 1 1 d . . . . .
Mg1 Mg 0.6667 0.3333 0.3333 0.01004(17) Uani 1 6 d S T P . .
O1W O 0.63193(6) 0.22414(6) 0.39607(5) 0.01471(17) Uani 1 1 d . . . . .
H11W H 0.6235(12) 0.2221(12) 0.4392(11) 0.030(5) Uiso 1 1 d . . . . .
H12W H 0.6392(12) 0.1847(13) 0.3856(10) 0.031(5) Uiso 1 1 d . . . . .
O2W O 0.66172(7) 0.08934(7) 0.36256(6) 0.0262(2) Uani 1 1 d . . . . .
H21W H 0.6331(14) 0.0426(15) 0.3760(12) 0.041(6) Uiso 1 1 d . . . . .
H22W H 0.6970(13) 0.0884(13) 0.3337(11) 0.035(5) Uiso 1 1 d . . . . .
O3W O 0.58070(8) 0.01808(7) 0.57996(6) 0.0281(2) Uani 1 1 d . . . . .
H31W H 0.5453(16) 0.0334(15) 0.5782(12) 0.051(6) Uiso 1 1 d . . . . .
H32W H 0.5838(14) 0.0035(14) 0.5389(13) 0.046(6) Uiso 1 1 d . . . . .

loop_
_atom_site_aniso_label
_atom_site_aniso_U_11
_atom_site_aniso_U_22
_atom_site_aniso_U_33
_atom_site_aniso_U_23
_atom_site_aniso_U_13
_atom_site_aniso_U_12
Ni1 0.00696(8) 0.00696(8) 0.00683(11) 0.000 0.000 0.00348(4)
N1 0.0098(4) 0.0094(4) 0.0093(4) -0.0005(3) 0.0001(3) 0.0051(3)
C2 0.0116(5) 0.0118(5) 0.0113(5) -0.0020(4) 0.0017(4) 0.0066(4)
C3 0.0130(5) 0.0133(5) 0.0101(5) -0.0030(4) 0.0002(4) 0.0067(4)
C4 0.0079(5) 0.0132(5) 0.0134(5) -0.0026(4) -0.0001(4) 0.0045(4)
P1 0.00767(13) 0.00760(13) 0.00984(13) -0.00011(9) 0.00029(9) 0.00303(10)
O11 0.0086(3) 0.0096(4) 0.0104(4) -0.0014(3) 0.0002(3) 0.0037(3)
O12 0.0140(4) 0.0095(4) 0.0209(4) 0.0027(3) 0.0033(3) 0.0047(3)
C5 0.0103(5) 0.0159(5) 0.0136(5) 0.0005(4) -0.0021(4) 0.0046(4)
C6 0.0121(5) 0.0203(6) 0.0230(6) -0.0012(5) -0.0037(4) 0.0067(5)
F61 0.0171(4) 0.0513(6) 0.0422(5) -0.0134(4) 0.0041(4) 0.0160(4)
F62 0.0145(4) 0.0176(4) 0.0564(6) -0.0021(4) -0.0072(4) 0.0005(3)
F63 0.0177(4) 0.0464(6) 0.0443(5) 0.0105(4) -0.0147(4) 0.0099(4)
Mg1 0.0109(3) 0.0109(3) 0.0083(4) 0.000 0.000 0.00546(13)
O1W 0.0216(4) 0.0149(4) 0.0101(4) 0.0021(3) 0.0032(3) 0.0110(3)
O2W 0.0282(5) 0.0144(5) 0.0355(6) 0.0064(4) 0.0144(4) 0.0104(4)
O3W 0.0366(6) 0.0334(6) 0.0276(6) -0.0033(4) -0.0051(4) 0.0274(5)

loop_
_atom_type_symbol
_atom_type_description
_atom_type_scat_dispersion_real
_atom_type_scat_dispersion_imag
_atom_type_scat_source
C C 0.0033 0.0016 'International Tables Vol C Tables 4.2.6.8 and 6.1.1.4'
H H 0.0000 0.0000 'International Tables Vol C Tables 4.2.6.8 and 6.1.1.4'
F F 0.0171 0.0103 'International Tables Vol C Tables 4.2.6.8 and 6.1.1.4'
Mg Mg 0.0486 0.0363 'International Tables Vol C Tables 4.2.6.8 and 6.1.1.4'
N N 0.0061 0.0033 'International Tables Vol C Tables 4.2.6.8 and 6.1.1.4'
Ni Ni 0.3393 1.1124 'International Tables Vol C Tables 4.2.6.8 and 6.1.1.4'
O O 0.0106 0.0060 'International Tables Vol C Tables 4.2.6.8 and 6.1.1.4'
P P 0.1023 0.0942 'International Tables Vol C Tables 4.2.6.8 and 6.1.1.4'

loop_
_geom_angle_atom_site_label_1
_geom_angle_atom_site_label_2
_geom_angle_atom_site_label_3
_geom_angle
_geom_angle_site_symmetry_1
_geom_angle_site_symmetry_3
_geom_angle_publ_flag
O11 Ni1 O11 93.07(3) 3_665 . ?
O11 Ni1 O11 93.07(3) 3_665 2_655 ?
O11 Ni1 O11 93.07(3) . 2_655 ?
O11 Ni1 N1 170.24(3) 3_665 2_655 ?
O11 Ni1 N1 96.67(3) . 2_655 ?
O11 Ni1 N1 85.86(3) 2_655 2_655 ?
O11 Ni1 N1 96.68(3) 3_665 . ?
O11 Ni1 N1 85.86(3) . . ?
O11 Ni1 N1 170.24(3) 2_655 . ?
N1 Ni1 N1 84.63(4) 2_655 . ?
O11 Ni1 N1 85.86(3) 3_665 3_665 ?
O11 Ni1 N1 170.24(3) . 3_665 ?
O11 Ni1 N1 96.67(3) 2_655 3_665 ?
N1 Ni1 N1 84.63(4) 2_655 3_665 ?
N1 Ni1 N1 84.63(4) . 3_665 ?
C2 N1 C4 111.04(8) . . ?
C2 N1 C3 111.69(8) . 2_655 ?
C4 N1 C3 112.25(8) . 2_655 ?
C2 N1 Ni1 104.34(6) . . ?
C4 N1 Ni1 108.66(6) . . ?
C3 N1 Ni1 108.49(6) 2_655 . ?
N1 C2 C3 110.63(9) . . ?
N1 C2 H21 109.5 . . ?
C3 C2 H21 109.5 . . ?
N1 C2 H22 109.5 . . ?
C3 C2 H22 109.5 . . ?
H21 C2 H22 108.1 . . ?
N1 C3 C2 112.52(8) 3_665 . ?
N1 C3 H31 109.1 3_665 . ?
C2 C3 H31 109.1 . . ?
N1 C3 H32 109.1 3_665 . ?
C2 C3 H32 109.1 . . ?
H31 C3 H32 107.8 . . ?
N1 C4 P1 110.50(7) . . ?
N1 C4 H41 109.6 . . ?
P1 C4 H41 109.6 . . ?
N1 C4 H42 109.6 . . ?
P1 C4 H42 109.6 . . ?
H41 C4 H42 108.1 . . ?
O12 P1 O11 116.76(5) . . ?
O12 P1 C5 110.08(5) . . ?
O11 P1 C5 106.40(5) . . ?
O12 P1 C4 113.03(5) . . ?
O11 P1 C4 104.97(5) . . ?
C5 P1 C4 104.71(5) . . ?
P1 O11 Ni1 117.09(4) . . ?
C6 C5 P1 116.11(8) . . ?
C6 C5 H51 108.3 . . ?
P1 C5 H51 108.3 . . ?
C6 C5 H52 108.3 . . ?
P1 C5 H52 108.3 . . ?
H51 C5 H52 107.4 . . ?
F63 C6 F62 106.15(10) . . ?
F63 C6 F61 106.13(11) . . ?
F62 C6 F61 105.92(11) . . ?
F63 C6 C5 111.52(11) . . ?
F62 C6 C5 114.01(10) . . ?
F61 C6 C5 112.54(10) . . ?
O1W Mg1 O1W 91.48(4) 16_655 17 ?
O1W Mg1 O1W 180.0 16_655 . ?
O1W Mg1 O1W 88.52(4) 17 . ?
O1W Mg1 O1W 88.52(4) 16_655 2_655 ?
O1W Mg1 O1W 180.0 17 2_655 ?
O1W Mg1 O1W 91.48(4) . 2_655 ?
O1W Mg1 O1W 88.52(4) 16_655 3_665 ?
O1W Mg1 O1W 88.52(4) 17 3_665 ?
O1W Mg1 O1W 91.48(4) . 3_665 ?
O1W Mg1 O1W 91.48(4) 2_655 3_665 ?
O1W Mg1 O1W 91.48(4) 16_655 18_545 ?
O1W Mg1 O1W 91.48(4) 17 18_545 ?
O1W Mg1 O1W 88.52(4) . 18_545 ?
O1W Mg1 O1W 88.52(4) 2_655 18_545 ?
O1W Mg1 O1W 180.00(4) 3_665 18_545 ?
Mg1 O1W H11W 124.0(13) . . ?
Mg1 O1W H12W 125.4(14) . . ?
H11W O1W H12W 108.0(18) . . ?
H21W O2W H22W 107(2) . . ?
H31W O3W H32W 105(2) . . ?

loop_
_geom_bond_atom_site_label_1
_geom_bond_atom_site_label_2
_geom_bond_distance
_geom_bond_site_symmetry_2
_geom_bond_publ_flag
Ni1 O11 2.0585(7) 3_665 ?
Ni1 O11 2.0586(7) . ?
Ni1 O11 2.0586(7) 2_655 ?
Ni1 N1 2.1028(9) 2_655 ?
Ni1 N1 2.1028(9) . ?
Ni1 N1 2.1028(9) 3_665 ?
N1 C2 1.4839(13) . ?
N1 C4 1.4853(13) . ?
N1 C3 1.4923(13) 2_655 ?
C2 C3 1.5321(15) . ?
C2 H21 0.9900 . ?
C2 H22 0.9900 . ?
C3 N1 1.4923(13) 3_665 ?
C3 H31 0.9900 . ?
C3 H32 0.9900 . ?
C4 P1 1.8360(11) . ?
C4 H41 0.9900 . ?
C4 H42 0.9900 . ?
P1 O12 1.4970(8) . ?
P1 O11 1.5234(8) . ?
P1 C5 1.8170(11) . ?
C5 C6 1.4937(16) . ?
C5 H51 0.9900 . ?
C5 H52 0.9900 . ?
C6 F63 1.3359(15) . ?
C6 F62 1.3372(15) . ?
C6 F61 1.3458(15) . ?
Mg1 O1W 2.0549(8) 16_655 ?
Mg1 O1W 2.0550(8) 17 ?
Mg1 O1W 2.0550(8) . ?
Mg1 O1W 2.0550(8) 2_655 ?
Mg1 O1W 2.0550(8) 3_665 ?
Mg1 O1W 2.0551(8) 18_545 ?
O1W H11W 0.81(2) . ?
O1W H12W 0.79(2) . ?
O2W H21W 0.76(2) . ?
O2W H22W 0.82(2) . ?
O3W H31W 0.79(2) . ?
O3W H32W 0.81(2) . ?
